data_4329234
loop_
_publ_author_name
'Enrique Colacio'
'Jos\'e Ruiz'
'Antonio J. Mota'
'Mar\'ia A. Palacios'
'Eduard Cremades'
'Eliseo Ruiz'
'Fraser J. White'
'Euan K. Brechin'

_publ_contact_author_email fraser.white@ed.ac.uk
_publ_contact_author_name 'Fraser J. White'
_publ_section_title
;
 Family of Carboxylate- and Nitrate-diphenoxo Triply Bridged Dinuclear
 NiIILnIII Complexes (Ln = Eu, Gd, Tb, Ho, Er, Y): Synthesis, Experimental
 and Theoretical Magneto-Structural Studies, and Single-Molecule Magnet
 Behavior
;
_journal_name_full 'Inorganic Chemistry'
_journal_page_first 5857
_journal_page_last 5868
_journal_paper_doi 10.1021/ic3004596
_journal_volume 51
_journal_year 2012
_chemical_compound_source
;
;
_chemical_formula_moiety 'C27 H40 Gd N5 Ni O12'
_chemical_formula_sum 'C27 H40 Gd N5 Ni O12'
_chemical_formula_weight 842.60
_chemical_name_systematic
; 
 ? 
;
_space_group_IT_number 2
_symmetry_cell_setting triclinic
_symmetry_space_group_name_Hall '-P 1'
_symmetry_space_group_name_H-M 'P -1'
_atom_sites_solution_hydrogens geom
_atom_sites_solution_primary direct
_atom_sites_solution_secondary difmap
_audit_creation_method SHELXL-97
_cell_angle_alpha 92.4072(12)
_cell_angle_beta 98.2605(12)
_cell_angle_gamma 91.0646(11)
_cell_formula_units_Z 4
_cell_length_a 11.42261(15)
_cell_length_b 14.71446(19)
_cell_length_c 19.4020(3)
_cell_measurement_reflns_used 43399
_cell_measurement_temperature 100(2)
_cell_measurement_theta_max 29.4663
_cell_measurement_theta_min 2.2156
_cell_volume 3223.36(8)
_computing_cell_refinement
;
CrysAlisPro, Oxford Diffraction Ltd.,
Version 1.171.33.55 (release 05-01-2010 CrysAlis171 .NET)
(compiled Jan  5 2010,16:28:46)
;
_computing_data_collection
;
CrysAlisPro, Oxford Diffraction Ltd.,
Version 1.171.33.55 (release 05-01-2010 CrysAlis171 .NET)
(compiled Jan  5 2010,16:28:46)
;
_computing_data_reduction
;
CrysAlisPro, Oxford Diffraction Ltd.,
Version 1.171.33.55 (release 05-01-2010 CrysAlis171 .NET)
(compiled Jan  5 2010,16:28:46)
;
_computing_molecular_graphics Shelxp
_computing_publication_material 'Platon, encifer'
_computing_structure_refinement 'SHELXL-97 (Sheldrick, 2008)'
_computing_structure_solution 'Shelxs Sheldrick'
_diffrn_ambient_temperature 100(2)
_diffrn_measured_fraction_theta_full 0.999
_diffrn_measured_fraction_theta_max 0.908
_diffrn_measurement_details
;
  1 omega  -67.00  -31.00   1.0000   20.0000
omega____ theta____ kappa____ phi______ frames
    -      -11.0332  125.0000   26.0000 36

  2 omega  -24.00   15.00   1.0000   20.0000
omega____ theta____ kappa____ phi______ frames
    -      -11.0332  -38.0000   60.0000 39

  3 omega  -98.00  -59.00   1.0000   20.0000
omega____ theta____ kappa____ phi______ frames
    -      -11.0332  179.0000  150.0000 39

  4 omega  -65.00  -38.00   1.0000   20.0000
omega____ theta____ kappa____ phi______ frames
    -      -11.0332  -38.0000   60.0000 27

  5 omega  -22.00   65.00   1.0000   20.0000
omega____ theta____ kappa____ phi______ frames
    -       12.1269   77.0000  -30.0000 87

  6 omega  -72.00  100.00   1.0000   20.0000
omega____ theta____ kappa____ phi______ frames
    -       12.1269    0.0000  150.0000 172

  7 omega  -87.00  -41.00   1.0000   20.0000
omega____ theta____ kappa____ phi______ frames
    -      -11.0332  -38.0000 -180.0000 46

  8 omega  -90.00   23.00   1.0000   20.0000
omega____ theta____ kappa____ phi______ frames
    -      -11.0332  -77.0000  -30.0000 113

  9 omega  -67.00   46.00   1.0000   20.0000
omega____ theta____ kappa____ phi______ frames
    -       12.1269  -77.0000  -90.0000 113

 10 omega   34.00  102.00   1.0000   20.0000
omega____ theta____ kappa____ phi______ frames
    -       12.1269  179.0000 -120.0000 68

 11 omega  -64.00   39.00   1.0000   20.0000
omega____ theta____ kappa____ phi______ frames
    -       12.1269  -38.0000    0.0000 103

;
_diffrn_measurement_device_type 'Oxford Diffraction Supernova'
_diffrn_measurement_method '\w scans'
_diffrn_radiation_monochromator graphite
_diffrn_radiation_source 'fine-focus sealed tube'
_diffrn_radiation_type MoK\a
_diffrn_radiation_wavelength 0.71073
_diffrn_reflns_av_R_equivalents 0.0346
_diffrn_reflns_av_sigmaI/netI 0.0332
_diffrn_reflns_limit_h_max 15
_diffrn_reflns_limit_h_min -15
_diffrn_reflns_limit_k_max 20
_diffrn_reflns_limit_k_min -19
_diffrn_reflns_limit_l_max 24
_diffrn_reflns_limit_l_min -26
_diffrn_reflns_number 72941
_diffrn_reflns_theta_full 25.00
_diffrn_reflns_theta_max 29.53
_diffrn_reflns_theta_min 2.22
_exptl_absorpt_coefficient_mu 2.692
_exptl_absorpt_correction_T_max 1.00000
_exptl_absorpt_correction_T_min 0.95016
_exptl_absorpt_correction_type multi-scan
_exptl_absorpt_process_details
;
CrysAlisPro, Oxford Diffraction Ltd.,
Version 1.171.33.55 (release 05-01-2010 CrysAlis171 .NET)
(compiled Jan  5 2010,16:28:46)
empirical absorption correction using spherical harmonics,
 implemented in SCALE3 ABSPACK scaling algorithm.
;
_exptl_crystal_colour 'light blue'
_exptl_crystal_density_diffrn 1.736
_exptl_crystal_description block
_exptl_crystal_F_000 1700
_exptl_crystal_recrystallization_method 'slow evaporation of MeOH solution'
_exptl_crystal_size_max 0.1700
_exptl_crystal_size_mid 0.1628
_exptl_crystal_size_min 0.1204
_refine_diff_density_max 2.693
_refine_diff_density_min -1.269
_refine_diff_density_rms 0.104
_refine_ls_extinction_method none
_refine_ls_goodness_of_fit_ref 1.136
_refine_ls_hydrogen_treatment constr
_refine_ls_matrix_type full
_refine_ls_number_parameters 845
_refine_ls_number_reflns 16355
_refine_ls_number_restraints 5
_refine_ls_restrained_S_all 1.136
_refine_ls_R_factor_all 0.0378
_refine_ls_R_factor_gt 0.0288
_refine_ls_shift/su_max 0.003
_refine_ls_shift/su_mean 0.000
_refine_ls_structure_factor_coef Fsqd
_refine_ls_weighting_details 'calc w=1/[\s^2^(Fo^2^)+(0.0364P)^2^+0.7699P] where P=(Fo^2^+2Fc^2^)/3'
_refine_ls_weighting_scheme calc
_refine_ls_wR_factor_gt 0.0704
_refine_ls_wR_factor_ref 0.0718
_reflns_number_gt 13592
_reflns_number_total 16355
_reflns_threshold_expression >2sigma(I)
_cod_data_source_file ic3004596_si_001_01.cif
_cod_data_source_block 1
_cod_original_cell_volume 3223.37(8)
_cod_database_code 4329234

loop_
_symmetry_equiv_pos_as_xyz
'x, y, z'
'-x, -y, -z'

loop_
_atom_site_label
_atom_site_type_symbol
_atom_site_fract_x
_atom_site_fract_y
_atom_site_fract_z
_atom_site_U_iso_or_equiv
_atom_site_adp_type
_atom_site_occupancy
_atom_site_symmetry_multiplicity
_atom_site_calc_flag
_atom_site_refinement_flags
Gd2 Gd 0.172133(11) 0.355814(9) 0.202670(7) 0.01418(4) Uani 1 1 d U
Gd1 Gd 0.545511(11) 0.851208(9) 0.309803(7) 0.01270(4) Uani 1 1 d U
Ni2 Ni -0.00236(3) 0.50370(2) 0.282977(17) 0.01227(7) Uani 1 1 d .
Ni1 Ni 0.66158(3) 0.97952(2) 0.189054(18) 0.01279(7) Uani 1 1 d .
O2A O 0.50713(16) 0.70668(13) 0.24062(10) 0.0169(4) Uani 1 1 d .
C3A C 0.5308(2) 0.71059(19) 0.17227(14) 0.0161(6) Uani 1 1 d .
C1A C 0.4348(2) 0.6309(2) 0.25618(15) 0.0201(6) Uani 1 1 d .
H1A1 H 0.4287 0.6334 0.3061 0.030 Uiso 1 1 calc R
H1A2 H 0.4710 0.5738 0.2437 0.030 Uiso 1 1 calc R
H1A3 H 0.3556 0.6342 0.2293 0.030 Uiso 1 1 calc R
C4A C 0.6133(2) 0.77963(18) 0.16321(14) 0.0141(5) Uani 1 1 d .
C10A C 0.4799(3) 0.65329(19) 0.11759(15) 0.0197(6) Uani 1 1 d .
H10A H 0.4230 0.6082 0.1250 0.024 Uiso 1 1 calc R
C8A C 0.5122(2) 0.66167(19) 0.05119(15) 0.0189(6) Uani 1 1 d .
C7A C 0.6003(2) 0.72439(19) 0.04313(15) 0.0181(6) Uani 1 1 d .
H7A H 0.6259 0.7285 -0.0011 0.022 Uiso 1 1 calc R
C9A C 0.4480(3) 0.6070(2) -0.01106(16) 0.0259(7) Uani 1 1 d .
H9A1 H 0.4092 0.5534 0.0049 0.039 Uiso 1 1 calc R
H9A2 H 0.5048 0.5875 -0.0417 0.039 Uiso 1 1 calc R
H9A3 H 0.3882 0.6447 -0.0367 0.039 Uiso 1 1 calc R
C6A C 0.6524(2) 0.78168(18) 0.09850(14) 0.0162(6) Uani 1 1 d .
C11A C 0.7573(3) 0.84366(19) 0.09348(15) 0.0180(6) Uani 1 1 d .
H11A H 0.8200 0.8336 0.1331 0.022 Uiso 1 1 calc R
H11B H 0.7894 0.8275 0.0499 0.022 Uiso 1 1 calc R
N12A N 0.7272(2) 0.94253(16) 0.09405(12) 0.0165(5) Uani 1 1 d .
C13A C 0.6469(3) 0.9568(2) 0.02832(15) 0.0208(6) Uani 1 1 d .
H13A H 0.5710 0.9252 0.0294 0.031 Uiso 1 1 calc R
H13B H 0.6828 0.9327 -0.0114 0.031 Uiso 1 1 calc R
H13C H 0.6340 1.0221 0.0236 0.031 Uiso 1 1 calc R
C14A C 0.8380(2) 0.9970(2) 0.09627(15) 0.0204(6) Uani 1 1 d .
H14A H 0.8186 1.0609 0.0863 0.024 Uiso 1 1 calc R
H14B H 0.8830 0.9730 0.0598 0.024 Uiso 1 1 calc R
C15A C 0.9141(2) 0.9940(2) 0.16774(16) 0.0209(6) Uani 1 1 d .
H15A H 0.9533 0.9346 0.1713 0.025 Uiso 1 1 calc R
H15B H 0.9768 1.0421 0.1717 0.025 Uiso 1 1 calc R
N16A N 0.8450(2) 1.00698(16) 0.22665(12) 0.0167(5) Uani 1 1 d .
C18A C 0.8523(2) 1.10318(19) 0.25429(15) 0.0196(6) Uani 1 1 d .
H18A H 0.9359 1.1249 0.2609 0.024 Uiso 1 1 calc R
H18B H 0.8246 1.1063 0.3004 0.024 Uiso 1 1 calc R
C17A C 0.8933(2) 0.9493(2) 0.28468(15) 0.0209(6) Uani 1 1 d .
H17A H 0.8495 0.9596 0.3241 0.031 Uiso 1 1 calc R
H17B H 0.9771 0.9652 0.2994 0.031 Uiso 1 1 calc R
H17C H 0.8852 0.8851 0.2688 0.031 Uiso 1 1 calc R
C19A C 0.7790(2) 1.16474(19) 0.20602(16) 0.0193(6) Uani 1 1 d .
H19A H 0.7753 1.2252 0.2298 0.023 Uiso 1 1 calc R
H19B H 0.8177 1.1729 0.1641 0.023 Uiso 1 1 calc R
N20A N 0.6564(2) 1.12736(16) 0.18423(12) 0.0162(5) Uani 1 1 d .
C21A C 0.6083(3) 1.1621(2) 0.11566(15) 0.0214(6) Uani 1 1 d .
H21A H 0.6622 1.1476 0.0819 0.032 Uiso 1 1 calc R
H21B H 0.6004 1.2282 0.1202 0.032 Uiso 1 1 calc R
H21C H 0.5305 1.1335 0.0995 0.032 Uiso 1 1 calc R
C22A C 0.5739(2) 1.16296(19) 0.23242(15) 0.0180(6) Uani 1 1 d .
H22A H 0.5675 1.2293 0.2266 0.022 Uiso 1 1 calc R
H22B H 0.4945 1.1353 0.2162 0.022 Uiso 1 1 calc R
C23A C 0.6031(2) 1.14826(19) 0.30903(15) 0.0165(6) Uani 1 1 d .
C24A C 0.6193(2) 1.06067(18) 0.33209(14) 0.0153(5) Uani 1 1 d .
C32A C 0.6028(2) 1.22046(19) 0.35788(15) 0.0189(6) Uani 1 1 d .
H32A H 0.5909 1.2803 0.3421 0.023 Uiso 1 1 calc R
C30A C 0.6193(2) 1.2073(2) 0.42886(16) 0.0207(6) Uani 1 1 d .
C29A C 0.6362(2) 1.1191(2) 0.45195(15) 0.0202(6) Uani 1 1 d .
H29A H 0.6489 1.1087 0.5004 0.024 Uiso 1 1 calc R
C31A C 0.6184(3) 1.2869(2) 0.48111(17) 0.0294(7) Uani 1 1 d .
H31A H 0.6249 1.3440 0.4576 0.044 Uiso 1 1 calc R
H31B H 0.6854 1.2828 0.5185 0.044 Uiso 1 1 calc R
H31C H 0.5442 1.2852 0.5010 0.044 Uiso 1 1 calc R
C26A C 0.6343(2) 1.04696(19) 0.40368(15) 0.0162(6) Uani 1 1 d .
O27A O 0.64437(17) 0.95586(13) 0.41979(10) 0.0181(4) Uani 1 1 d .
C28A C 0.6622(3) 0.9374(2) 0.49283(14) 0.0237(6) Uani 1 1 d .
H28A H 0.6730 0.8720 0.4983 0.036 Uiso 1 1 calc R
H28B H 0.5930 0.9565 0.5138 0.036 Uiso 1 1 calc R
H28C H 0.7328 0.9710 0.5161 0.036 Uiso 1 1 calc R
O25A O 0.61849(16) 0.98774(12) 0.28762(9) 0.0147(4) Uani 1 1 d .
O5A O 0.65386(16) 0.84005(12) 0.21567(9) 0.0140(4) Uani 1 1 d .
O2E O 0.17429(17) 0.22875(13) 0.28262(10) 0.0197(4) Uani 1 1 d .
C1E C 0.2667(3) 0.1638(2) 0.29508(18) 0.0302(8) Uani 1 1 d .
H1E1 H 0.3112 0.1608 0.2555 0.045 Uiso 1 1 calc R
H1E2 H 0.2317 0.1037 0.3007 0.045 Uiso 1 1 calc R
H1E3 H 0.3202 0.1826 0.3376 0.045 Uiso 1 1 calc R
C3E C 0.0972(2) 0.23806(19) 0.33284(15) 0.0171(6) Uani 1 1 d .
C4E C 0.0154(2) 0.30714(18) 0.32031(14) 0.0145(5) Uani 1 1 d .
C10E C 0.0993(2) 0.1830(2) 0.38840(15) 0.0200(6) Uani 1 1 d .
H10E H 0.1576 0.1379 0.3958 0.024 Uiso 1 1 calc R
C8E C 0.0158(3) 0.1932(2) 0.43426(15) 0.0208(6) Uani 1 1 d .
C9E C 0.0175(3) 0.1334(2) 0.49562(17) 0.0293(7) Uani 1 1 d .
H9E1 H 0.0376 0.0714 0.4820 0.044 Uiso 1 1 calc R
H9E2 H -0.0608 0.1326 0.5108 0.044 Uiso 1 1 calc R
H9E3 H 0.0766 0.1574 0.5340 0.044 Uiso 1 1 calc R
C7E C -0.0687(3) 0.2592(2) 0.42088(15) 0.0198(6) Uani 1 1 d .
H7E H -0.1270 0.2663 0.4508 0.024 Uiso 1 1 calc R
C6E C -0.0704(2) 0.31544(18) 0.36494(15) 0.0161(6) Uani 1 1 d .
C11E C -0.1667(2) 0.38209(19) 0.34733(15) 0.0174(6) Uani 1 1 d .
H11C H -0.2056 0.3681 0.2990 0.021 Uiso 1 1 calc R
H11D H -0.2269 0.3740 0.3787 0.021 Uiso 1 1 calc R
N12E N -0.12463(19) 0.47906(15) 0.35345(12) 0.0151(5) Uani 1 1 d .
C13E C -0.0801(3) 0.5013(2) 0.42763(14) 0.0199(6) Uani 1 1 d .
H13D H -0.0124 0.4635 0.4428 0.030 Uiso 1 1 calc R
H13E H -0.1430 0.4896 0.4558 0.030 Uiso 1 1 calc R
H13F H -0.0555 0.5657 0.4335 0.030 Uiso 1 1 calc R
C14E C -0.2267(2) 0.53664(19) 0.33025(15) 0.0176(6) Uani 1 1 d .
H14C H -0.2045 0.6013 0.3423 0.021 Uiso 1 1 calc R
H14D H -0.2936 0.5204 0.3550 0.021 Uiso 1 1 calc R
C15E C -0.2648(2) 0.5240(2) 0.25228(15) 0.0193(6) Uani 1 1 d .
H15C H -0.3107 0.4661 0.2422 0.023 Uiso 1 1 calc R
H15D H -0.3174 0.5740 0.2363 0.023 Uiso 1 1 calc R
N16E N -0.16163(19) 0.52286(16) 0.21229(12) 0.0157(5) Uani 1 1 d .
C17E C -0.1826(3) 0.4530(2) 0.15463(15) 0.0212(6) Uani 1 1 d .
H17D H -0.1940 0.3933 0.1736 0.032 Uiso 1 1 calc R
H17E H -0.1142 0.4517 0.1294 0.032 Uiso 1 1 calc R
H17F H -0.2535 0.4677 0.1227 0.032 Uiso 1 1 calc R
C18E C -0.1459(2) 0.61286(19) 0.18249(15) 0.0182(6) Uani 1 1 d .
H18C H -0.2231 0.6324 0.1584 0.022 Uiso 1 1 calc R
H18D H -0.0911 0.6072 0.1475 0.022 Uiso 1 1 calc R
C19E C -0.0972(2) 0.68481(19) 0.23821(15) 0.0175(6) Uani 1 1 d .
H19C H -0.0763 0.7408 0.2157 0.021 Uiso 1 1 calc R
H19D H -0.1588 0.7000 0.2676 0.021 Uiso 1 1 calc R
N20E N 0.00920(19) 0.65244(16) 0.28279(12) 0.0156(5) Uani 1 1 d .
C21E C 0.0210(2) 0.69944(19) 0.35292(15) 0.0190(6) Uani 1 1 d .
H21D H 0.0869 0.6740 0.3835 0.029 Uiso 1 1 calc R
H21E H -0.0524 0.6907 0.3728 0.029 Uiso 1 1 calc R
H21F H 0.0362 0.7646 0.3487 0.029 Uiso 1 1 calc R
C22E C 0.1197(2) 0.67989(19) 0.25465(15) 0.0178(6) Uani 1 1 d .
H22C H 0.1880 0.6546 0.2843 0.021 Uiso 1 1 calc R
H22D H 0.1284 0.7470 0.2595 0.021 Uiso 1 1 calc R
C23E C 0.1269(2) 0.65117(19) 0.17990(14) 0.0159(5) Uani 1 1 d .
C24E C 0.1190(2) 0.55969(19) 0.15979(14) 0.0149(5) Uani 1 1 d .
C32E C 0.1490(2) 0.7144(2) 0.13126(16) 0.0202(6) Uani 1 1 d .
H32E H 0.1538 0.7774 0.1448 0.024 Uiso 1 1 calc R
C30E C 0.1639(2) 0.6877(2) 0.06364(15) 0.0202(6) Uani 1 1 d .
C31E C 0.1942(3) 0.7568(2) 0.01296(17) 0.0293(7) Uani 1 1 d .
H31D H 0.1476 0.8114 0.0178 0.044 Uiso 1 1 calc R
H31E H 0.1759 0.7307 -0.0348 0.044 Uiso 1 1 calc R
H31F H 0.2787 0.7731 0.0230 0.044 Uiso 1 1 calc R
C29E C 0.1563(2) 0.5950(2) 0.04381(15) 0.0188(6) Uani 1 1 d .
H29E H 0.1663 0.5753 -0.0022 0.023 Uiso 1 1 calc R
C26E C 0.1339(2) 0.53201(19) 0.09175(14) 0.0155(5) Uani 1 1 d .
O27E O 0.12373(17) 0.43797(13) 0.07937(10) 0.0181(4) Uani 1 1 d .
C28E C 0.1540(3) 0.4043(2) 0.01404(15) 0.0229(6) Uani 1 1 d .
H28D H 0.1498 0.3377 0.0119 0.034 Uiso 1 1 calc R
H28E H 0.2345 0.4250 0.0096 0.034 Uiso 1 1 calc R
H28F H 0.0983 0.4273 -0.0241 0.034 Uiso 1 1 calc R
O25E O 0.09612(16) 0.49579(12) 0.20348(10) 0.0155(4) Uani 1 1 d .
O5E O 0.01603(16) 0.36081(12) 0.26590(9) 0.0146(4) Uani 1 1 d .
O2B O 0.73181(17) 0.77669(14) 0.36002(10) 0.0212(4) Uani 1 1 d .
N1B N 0.6869(2) 0.73659(16) 0.40712(12) 0.0199(5) Uani 1 1 d .
O1B O 0.57521(18) 0.74462(14) 0.40548(11) 0.0230(4) Uani 1 1 d U
O3B O 0.7466(2) 0.69395(15) 0.45130(11) 0.0289(5) Uani 1 1 d .
O1F O 0.20121(18) 0.23020(15) 0.11544(11) 0.0260(5) Uani 1 1 d U
N1F N 0.0928(2) 0.20268(17) 0.10315(13) 0.0212(5) Uani 1 1 d .
O2F O 0.02095(18) 0.24873(15) 0.13414(11) 0.0253(5) Uani 1 1 d U
O3F O 0.0617(2) 0.13667(15) 0.06462(12) 0.0325(5) Uani 1 1 d .
O2C O 0.34792(17) 0.80406(14) 0.33874(11) 0.0223(4) Uani 1 1 d .
N1C N 0.3159(2) 0.88386(19) 0.35343(13) 0.0236(6) Uani 1 1 d .
O1C O 0.39623(18) 0.94625(15) 0.36049(11) 0.0266(5) Uani 1 1 d U
O3C O 0.21422(19) 0.90096(18) 0.36073(14) 0.0390(6) Uani 1 1 d .
O2G O 0.34347(17) 0.43480(14) 0.16242(11) 0.0229(4) Uani 1 1 d U
N1G N 0.4198(2) 0.37904(16) 0.18816(13) 0.0184(5) Uani 1 1 d .
O1G O 0.38112(18) 0.31106(14) 0.21582(12) 0.0247(5) Uani 1 1 d .
O3G O 0.52466(17) 0.39087(15) 0.18531(13) 0.0297(5) Uani 1 1 d .
O22D O 0.40469(16) 0.88757(13) 0.21700(10) 0.0178(4) Uani 1 1 d .
C2D C 0.3996(2) 0.94412(19) 0.16977(14) 0.0160(6) Uani 1 1 d .
O21D O 0.48685(16) 0.97596(13) 0.14474(10) 0.0165(4) Uani 1 1 d .
C1D C 0.2786(2) 0.9767(2) 0.14103(16) 0.0235(6) Uani 1 1 d .
H1D1 H 0.2827 1.0425 0.1353 0.035 Uiso 1 1 calc R
H1D2 H 0.2228 0.9633 0.1734 0.035 Uiso 1 1 calc R
H1D3 H 0.2518 0.9455 0.0957 0.035 Uiso 1 1 calc R
O22H O 0.14075(16) 0.50562(13) 0.35885(10) 0.0181(4) Uani 1 1 d .
C2H C 0.2377(2) 0.4660(2) 0.35859(15) 0.0199(6) Uani 1 1 d .
O21H O 0.26670(17) 0.41754(14) 0.30861(11) 0.0228(4) Uani 1 1 d .
C1H C 0.3279(3) 0.4765(3) 0.42388(17) 0.0337(8) Uani 1 1 d .
H1H1 H 0.4072 0.4662 0.4119 0.051 Uiso 1 1 calc R
H1H2 H 0.3100 0.4320 0.4573 0.051 Uiso 1 1 calc R
H1H3 H 0.3249 0.5381 0.4447 0.051 Uiso 1 1 calc R

loop_
_atom_site_aniso_label
_atom_site_aniso_U_11
_atom_site_aniso_U_22
_atom_site_aniso_U_33
_atom_site_aniso_U_23
_atom_site_aniso_U_13
_atom_site_aniso_U_12
Gd2 0.01416(7) 0.01240(7) 0.01699(7) 0.00042(5) 0.00563(5) 0.00144(5)
Gd1 0.01398(7) 0.01270(7) 0.01179(7) 0.00135(5) 0.00286(5) 0.00052(5)
Ni2 0.01087(15) 0.01385(17) 0.01196(17) -0.00100(13) 0.00156(13) 0.00121(13)
Ni1 0.01306(16) 0.01261(17) 0.01305(17) 0.00183(13) 0.00273(13) 0.00051(13)
O2A 0.0200(10) 0.0151(10) 0.0164(10) 0.0019(8) 0.0056(8) -0.0007(8)
C3A 0.0157(13) 0.0169(14) 0.0163(14) 0.0030(11) 0.0026(11) 0.0068(11)
C1A 0.0171(13) 0.0193(15) 0.0242(16) 0.0015(12) 0.0044(12) -0.0048(11)
C4A 0.0148(13) 0.0118(13) 0.0152(13) -0.0002(10) 0.0003(10) 0.0062(10)
C10A 0.0214(14) 0.0146(14) 0.0224(15) -0.0003(11) 0.0007(12) 0.0024(11)
C8A 0.0226(14) 0.0156(14) 0.0173(14) -0.0024(11) -0.0003(11) 0.0053(11)
C7A 0.0205(14) 0.0194(14) 0.0149(14) 0.0013(11) 0.0029(11) 0.0084(11)
C9A 0.0318(17) 0.0226(16) 0.0213(16) -0.0027(12) -0.0013(13) -0.0018(13)
C6A 0.0174(13) 0.0138(13) 0.0180(14) 0.0024(11) 0.0028(11) 0.0063(11)
C11A 0.0254(15) 0.0165(14) 0.0137(14) 0.0015(11) 0.0070(11) 0.0077(11)
N12A 0.0150(11) 0.0194(12) 0.0158(12) 0.0034(9) 0.0037(9) 0.0003(9)
C13A 0.0255(15) 0.0221(15) 0.0151(14) 0.0045(11) 0.0026(12) 0.0037(12)
C14A 0.0182(14) 0.0217(15) 0.0233(15) 0.0023(12) 0.0104(12) -0.0014(12)
C15A 0.0127(13) 0.0236(15) 0.0275(16) -0.0010(12) 0.0072(12) -0.0004(11)
N16A 0.0153(11) 0.0160(12) 0.0192(12) 0.0012(9) 0.0039(9) 0.0004(9)
C18A 0.0164(13) 0.0170(14) 0.0253(16) -0.0018(12) 0.0037(12) -0.0024(11)
C17A 0.0180(14) 0.0207(15) 0.0231(16) 0.0034(12) -0.0009(12) 0.0038(12)
C19A 0.0198(14) 0.0128(13) 0.0269(16) 0.0013(11) 0.0094(12) -0.0028(11)
N20A 0.0153(11) 0.0161(12) 0.0182(12) 0.0046(9) 0.0045(9) 0.0000(9)
C21A 0.0264(15) 0.0179(14) 0.0216(15) 0.0070(12) 0.0067(12) 0.0038(12)
C22A 0.0165(13) 0.0140(13) 0.0245(15) 0.0011(11) 0.0051(11) 0.0037(11)
C23A 0.0120(12) 0.0167(14) 0.0221(15) 0.0011(11) 0.0066(11) -0.0004(11)
C24A 0.0121(12) 0.0148(13) 0.0193(14) -0.0020(11) 0.0046(10) -0.0017(10)
C32A 0.0164(13) 0.0148(14) 0.0273(16) -0.0019(11) 0.0104(12) -0.0016(11)
C30A 0.0198(14) 0.0192(15) 0.0248(16) -0.0052(12) 0.0114(12) -0.0043(12)
C29A 0.0186(14) 0.0252(16) 0.0175(14) -0.0036(12) 0.0064(11) -0.0040(12)
C31A 0.0371(18) 0.0222(16) 0.0309(18) -0.0083(13) 0.0157(15) -0.0070(14)
C26A 0.0131(12) 0.0162(14) 0.0193(14) -0.0006(11) 0.0024(11) 0.0000(10)
O27A 0.0250(10) 0.0172(10) 0.0122(10) 0.0018(8) 0.0022(8) 0.0012(8)
C28A 0.0356(17) 0.0233(16) 0.0122(14) 0.0025(11) 0.0019(12) 0.0054(13)
O25A 0.0186(9) 0.0127(9) 0.0131(9) -0.0013(7) 0.0039(7) 0.0030(7)
O5A 0.0159(9) 0.0117(9) 0.0143(9) 0.0013(7) 0.0014(7) 0.0009(7)
O2E 0.0175(10) 0.0198(10) 0.0238(11) 0.0041(8) 0.0081(8) 0.0079(8)
C1E 0.0257(16) 0.0266(17) 0.042(2) 0.0138(15) 0.0131(15) 0.0150(13)
C3E 0.0176(13) 0.0154(14) 0.0184(14) 0.0006(11) 0.0031(11) 0.0014(11)
C4E 0.0151(13) 0.0141(13) 0.0139(13) 0.0012(10) 0.0003(10) -0.0028(10)
C10E 0.0198(14) 0.0198(15) 0.0192(15) 0.0035(11) -0.0015(11) -0.0005(12)
C8E 0.0226(15) 0.0201(15) 0.0198(15) 0.0039(12) 0.0029(12) -0.0034(12)
C9E 0.0337(18) 0.0280(17) 0.0283(18) 0.0126(14) 0.0081(14) 0.0017(14)
C7E 0.0199(14) 0.0209(15) 0.0197(15) 0.0015(12) 0.0072(12) -0.0048(12)
C6E 0.0137(13) 0.0145(13) 0.0198(14) -0.0017(11) 0.0025(11) -0.0001(10)
C11E 0.0153(13) 0.0188(14) 0.0189(14) -0.0017(11) 0.0066(11) -0.0026(11)
N12E 0.0144(11) 0.0169(12) 0.0145(11) -0.0015(9) 0.0039(9) 0.0005(9)
C13E 0.0207(14) 0.0235(15) 0.0156(14) -0.0031(11) 0.0044(11) -0.0004(12)
C14E 0.0125(12) 0.0191(14) 0.0224(15) -0.0014(11) 0.0073(11) 0.0012(11)
C15E 0.0115(13) 0.0227(15) 0.0232(15) 0.0001(12) 0.0005(11) 0.0023(11)
N16E 0.0141(11) 0.0171(12) 0.0150(12) -0.0003(9) -0.0010(9) -0.0001(9)
C17E 0.0239(15) 0.0192(15) 0.0185(15) -0.0037(11) -0.0024(12) -0.0012(12)
C18E 0.0192(14) 0.0176(14) 0.0175(14) 0.0020(11) 0.0001(11) 0.0048(11)
C19E 0.0182(13) 0.0149(13) 0.0199(15) 0.0005(11) 0.0038(11) 0.0054(11)
N20E 0.0144(11) 0.0158(12) 0.0170(12) -0.0020(9) 0.0044(9) 0.0004(9)
C21E 0.0195(14) 0.0181(14) 0.0196(15) -0.0052(11) 0.0052(11) -0.0012(11)
C22E 0.0182(13) 0.0143(13) 0.0211(15) -0.0025(11) 0.0046(11) -0.0008(11)
C23E 0.0123(12) 0.0180(14) 0.0174(14) 0.0002(11) 0.0028(10) 0.0006(11)
C24E 0.0131(12) 0.0179(14) 0.0136(13) 0.0023(10) 0.0014(10) 0.0014(10)
C32E 0.0188(14) 0.0151(14) 0.0272(16) 0.0019(12) 0.0047(12) -0.0002(11)
C30E 0.0182(14) 0.0204(15) 0.0226(15) 0.0067(12) 0.0035(12) 0.0003(12)
C31E 0.0398(19) 0.0231(16) 0.0268(17) 0.0079(13) 0.0093(14) 0.0014(14)
C29E 0.0176(13) 0.0239(15) 0.0155(14) 0.0011(11) 0.0048(11) 0.0004(12)
C26E 0.0121(12) 0.0159(13) 0.0176(14) 0.0006(11) -0.0003(10) 0.0006(10)
O27E 0.0243(10) 0.0179(10) 0.0126(10) -0.0008(8) 0.0049(8) 0.0019(8)
C28E 0.0284(16) 0.0259(16) 0.0150(14) -0.0028(12) 0.0063(12) 0.0018(13)
O25E 0.0179(9) 0.0142(9) 0.0160(10) 0.0029(7) 0.0069(8) 0.0047(8)
O5E 0.0170(9) 0.0129(9) 0.0147(10) 0.0025(7) 0.0036(8) 0.0038(7)
O2B 0.0207(10) 0.0252(11) 0.0191(11) 0.0053(9) 0.0065(8) 0.0046(8)
N1B 0.0272(13) 0.0174(12) 0.0151(12) 0.0006(9) 0.0021(10) 0.0069(10)
O1B 0.0213(10) 0.0251(11) 0.0241(11) 0.0061(9) 0.0073(9) 0.0019(9)
O3B 0.0378(13) 0.0286(12) 0.0201(11) 0.0070(9) 0.0007(10) 0.0135(10)
O1F 0.0218(11) 0.0266(12) 0.0306(12) -0.0023(9) 0.0087(9) 0.0006(9)
N1F 0.0259(13) 0.0190(13) 0.0190(13) -0.0021(10) 0.0049(10) -0.0006(11)
O2F 0.0235(11) 0.0263(12) 0.0273(12) -0.0053(9) 0.0097(9) -0.0005(9)
O3F 0.0393(13) 0.0228(12) 0.0339(13) -0.0110(10) 0.0043(11) -0.0022(10)
O2C 0.0208(10) 0.0234(11) 0.0232(11) 0.0025(9) 0.0048(9) -0.0003(9)
N1C 0.0180(12) 0.0359(16) 0.0172(13) -0.0032(11) 0.0048(10) -0.0005(11)
O1C 0.0208(10) 0.0274(12) 0.0311(12) -0.0119(10) 0.0065(9) -0.0088(9)
O3C 0.0156(11) 0.0493(16) 0.0527(16) -0.0164(13) 0.0126(11) -0.0023(10)
O2G 0.0191(10) 0.0190(11) 0.0309(12) 0.0059(9) 0.0033(9) 0.0025(8)
N1G 0.0160(12) 0.0163(12) 0.0224(13) -0.0034(10) 0.0024(10) 0.0005(9)
O1G 0.0212(10) 0.0173(11) 0.0381(13) 0.0075(9) 0.0104(9) 0.0023(8)
O3G 0.0141(10) 0.0287(12) 0.0463(15) 0.0032(10) 0.0040(10) -0.0032(9)
O22D 0.0162(9) 0.0190(10) 0.0184(10) 0.0047(8) 0.0024(8) 0.0008(8)
C2D 0.0142(13) 0.0159(14) 0.0172(14) -0.0015(11) 0.0007(11) 0.0016(11)
O21D 0.0144(9) 0.0189(10) 0.0163(10) 0.0039(8) 0.0014(8) 0.0018(8)
C1D 0.0184(14) 0.0279(16) 0.0252(16) 0.0094(13) 0.0038(12) 0.0032(12)
O22H 0.0161(9) 0.0203(10) 0.0170(10) -0.0006(8) -0.0002(8) 0.0020(8)
C2H 0.0172(14) 0.0199(15) 0.0219(15) 0.0022(12) 0.0003(11) -0.0005(11)
O21H 0.0191(10) 0.0276(12) 0.0212(11) -0.0016(9) 0.0016(8) 0.0028(9)
C1H 0.0247(16) 0.048(2) 0.0248(18) -0.0073(15) -0.0065(13) 0.0096(15)

loop_
_atom_type_symbol
_atom_type_description
_atom_type_scat_dispersion_real
_atom_type_scat_dispersion_imag
_atom_type_scat_source
C C 0.0033 0.0016 'International Tables Vol C Tables 4.2.6.8 and 6.1.1.4'
H H 0.0000 0.0000 'International Tables Vol C Tables 4.2.6.8 and 6.1.1.4'
Gd Gd -0.1653 3.9035 'International Tables Vol C Tables 4.2.6.8 and 6.1.1.4'
N N 0.0061 0.0033 'International Tables Vol C Tables 4.2.6.8 and 6.1.1.4'
Ni Ni 0.3393 1.1124 'International Tables Vol C Tables 4.2.6.8 and 6.1.1.4'
O O 0.0106 0.0060 'International Tables Vol C Tables 4.2.6.8 and 6.1.1.4'

loop_
_geom_angle_atom_site_label_1
_geom_angle_atom_site_label_2
_geom_angle_atom_site_label_3
_geom_angle
O25E Gd2 O5E 69.24(6)
O25E Gd2 O21H 78.81(7)
O5E Gd2 O21H 79.51(7)
O25E Gd2 O1G 129.35(7)
O5E Gd2 O1G 139.67(7)
O21H Gd2 O1G 71.89(7)
O25E Gd2 O2E 133.23(6)
O5E Gd2 O2E 67.95(6)
O21H Gd2 O2E 75.82(7)
O1G Gd2 O2E 77.74(6)
O25E Gd2 O2G 83.96(7)
O5E Gd2 O2G 148.99(7)
O21H Gd2 O2G 80.25(7)
O1G Gd2 O2G 51.40(6)
O2E Gd2 O2G 128.41(6)
O25E Gd2 O2F 108.29(7)
O5E Gd2 O2F 76.69(6)
O21H Gd2 O2F 150.45(7)
O1G Gd2 O2F 117.66(7)
O2E Gd2 O2F 79.15(7)
O2G Gd2 O2F 128.37(7)
O25E Gd2 O1F 138.41(7)
O5E Gd2 O1F 124.22(6)
O21H Gd2 O1F 138.67(7)
O1G Gd2 O1F 69.17(7)
O2E Gd2 O1F 82.89(7)
O2G Gd2 O1F 86.17(7)
O2F Gd2 O1F 51.00(6)
O25E Gd2 O27E 61.87(6)
O5E Gd2 O27E 112.43(6)
O21H Gd2 O27E 128.34(7)
O1G Gd2 O27E 107.58(6)
O2E Gd2 O27E 155.84(6)
O2G Gd2 O27E 64.41(6)
O2F Gd2 O27E 77.60(6)
O1F Gd2 O27E 77.44(6)
O25E Gd2 N1G 106.73(7)
O5E Gd2 N1G 152.82(7)
O21H Gd2 N1G 73.39(7)
O1G Gd2 N1G 25.52(6)
O2E Gd2 N1G 102.73(6)
O2G Gd2 N1G 25.93(7)
O2F Gd2 N1G 128.07(6)
O1F Gd2 N1G 77.44(6)
O27E Gd2 N1G 86.64(6)
O25E Gd2 N1F 126.64(7)
O5E Gd2 N1F 100.22(7)
O21H Gd2 N1F 153.10(7)
O1G Gd2 N1F 93.28(7)
O2E Gd2 N1F 79.19(7)
O2G Gd2 N1F 108.41(7)
O2F Gd2 N1F 25.42(7)
O1F Gd2 N1F 25.60(7)
O27E Gd2 N1F 77.00(6)
N1G Gd2 N1F 102.96(7)
O25E Gd2 Ni2 34.34(5)
O5E Gd2 Ni2 37.23(5)
O21H Gd2 Ni2 67.10(5)
O1G Gd2 Ni2 138.26(5)
O2E Gd2 Ni2 99.10(4)
O2G Gd2 Ni2 112.48(5)
O2F Gd2 Ni2 102.11(5)
O1F Gd2 Ni2 152.46(5)
O27E Gd2 Ni2 92.14(4)
N1G Gd2 Ni2 127.92(5)
N1F Gd2 Ni2 127.43(5)
O25A Gd1 O22D 80.74(7)
O25A Gd1 O5A 68.98(6)
O22D Gd1 O5A 78.17(6)
O25A Gd1 O2A 133.47(6)
O22D Gd1 O2A 76.15(7)
O5A Gd1 O2A 67.07(6)
O25A Gd1 O1B 136.84(7)
O22D Gd1 O1B 140.38(7)
O5A Gd1 O1B 121.38(7)
O2A Gd1 O1B 80.97(7)
O25A Gd1 O2C 131.22(7)
O22D Gd1 O2C 72.63(7)
O5A Gd1 O2C 139.13(6)
O2A Gd1 O2C 78.49(6)
O1B Gd1 O2C 71.38(7)
O25A Gd1 O2B 100.24(7)
O22D Gd1 O2B 152.32(7)
O5A Gd1 O2B 76.49(6)
O2A Gd1 O2B 83.83(7)
O1B Gd1 O2B 51.44(6)
O2C Gd1 O2B 122.07(7)
O25A Gd1 O1C 82.58(7)
O22D Gd1 O1C 73.55(7)
O5A Gd1 O1C 142.59(7)
O2A Gd1 O1C 126.82(6)
O1B Gd1 O1C 95.95(7)
O2C Gd1 O1C 51.22(7)
O2B Gd1 O1C 134.13(7)
O25A Gd1 O27A 63.14(6)
O22D Gd1 O27A 129.39(6)
O5A Gd1 O27A 115.76(6)
O2A Gd1 O27A 154.35(6)
O1B Gd1 O27A 76.29(6)
O2C Gd1 O27A 104.85(6)
O2B Gd1 O27A 72.80(6)
O1C Gd1 O27A 67.94(6)
O25A Gd1 N1C 106.20(7)
O22D Gd1 N1C 68.06(7)
O5A Gd1 N1C 146.18(7)
O2A Gd1 N1C 101.72(7)
O1B Gd1 N1C 85.82(7)
O2C Gd1 N1C 25.71(7)
O2B Gd1 N1C 135.86(7)
O1C Gd1 N1C 25.86(7)
O27A Gd1 N1C 88.39(6)
O25A Gd1 N1B 119.33(7)
O22D Gd1 N1B 157.98(7)
O5A Gd1 N1B 99.71(7)
O2A Gd1 N1B 82.82(6)
O1B Gd1 N1B 25.81(7)
O2C Gd1 N1B 97.01(7)
O2B Gd1 N1B 25.69(6)
O1C Gd1 N1B 115.58(7)
O27A Gd1 N1B 71.54(6)
N1C Gd1 N1B 110.74(7)
O25A Gd1 Ni1 34.18(5)
O22D Gd1 Ni1 67.05(5)
O5A Gd1 Ni1 37.41(4)
O2A Gd1 Ni1 99.30(4)
O1B Gd1 Ni1 149.57(5)
O2C Gd1 Ni1 138.80(5)
O2B Gd1 Ni1 98.19(4)
O1C Gd1 Ni1 107.44(5)
O27A Gd1 Ni1 94.44(4)
N1C Gd1 Ni1 123.32(5)
N1B Gd1 Ni1 123.77(5)
O22H Ni2 O25E 94.13(8)
O22H Ni2 N12E 93.63(8)
O25E Ni2 N12E 164.87(8)
O22H Ni2 O5E 89.69(7)
O25E Ni2 O5E 76.71(7)
N12E Ni2 O5E 90.37(8)
O22H Ni2 N16E 169.98(8)
O25E Ni2 N16E 91.89(8)
N12E Ni2 N16E 82.40(9)
O5E Ni2 N16E 99.49(8)
O22H Ni2 N20E 89.44(8)
O25E Ni2 N20E 89.67(8)
N12E Ni2 N20E 103.37(9)
O5E Ni2 N20E 166.25(8)
N16E Ni2 N20E 82.59(9)
O22H Ni2 Gd2 81.41(6)
O25E Ni2 Gd2 38.56(5)
N12E Ni2 Gd2 130.56(6)
O5E Ni2 Gd2 40.83(5)
N16E Ni2 Gd2 108.17(6)
N20E Ni2 Gd2 125.57(6)
O25A Ni1 O21D 92.29(7)
O25A Ni1 O5A 76.94(7)
O21D Ni1 O5A 92.24(7)
O25A Ni1 N12A 166.50(8)
O21D Ni1 N12A 94.71(8)
O5A Ni1 N12A 91.24(8)
O25A Ni1 N16A 91.94(8)
O21D Ni1 N16A 169.44(8)
O5A Ni1 N16A 98.14(8)
N12A Ni1 N16A 83.18(9)
O25A Ni1 N20A 90.40(8)
O21D Ni1 N20A 87.33(8)
O5A Ni1 N20A 167.32(8)
N12A Ni1 N20A 101.43(9)
N16A Ni1 N20A 82.97(9)
O25A Ni1 Gd1 38.11(5)
O21D Ni1 Gd1 81.07(5)
O5A Ni1 Gd1 41.86(5)
N12A Ni1 Gd1 132.09(6)
N16A Ni1 Gd1 108.04(6)
N20A Ni1 Gd1 125.76(6)
C3A O2A C1A 117.0(2)
C3A O2A Gd1 114.11(15)
C1A O2A Gd1 126.39(16)
C10A C3A O2A 124.6(2)
C10A C3A C4A 121.9(3)
O2A C3A C4A 113.6(2)
O2A C1A H1A1 109.5
O2A C1A H1A2 109.5
H1A1 C1A H1A2 109.5
O2A C1A H1A3 109.5
H1A1 C1A H1A3 109.5
H1A2 C1A H1A3 109.5
O5A C4A C6A 121.7(2)
O5A C4A C3A 120.9(2)
C6A C4A C3A 117.3(2)
C3A C10A C8A 119.9(3)
C3A C10A H10A 120.0
C8A C10A H10A 120.0
C7A C8A C10A 118.5(3)
C7A C8A C9A 120.6(3)
C10A C8A C9A 120.8(3)
C8A C7A C6A 121.5(3)
C8A C7A H7A 119.3
C6A C7A H7A 119.3
C8A C9A H9A1 109.5
C8A C9A H9A2 109.5
H9A1 C9A H9A2 109.5
C8A C9A H9A3 109.5
H9A1 C9A H9A3 109.5
H9A2 C9A H9A3 109.5
C7A C6A C4A 120.4(3)
C7A C6A C11A 122.7(3)
C4A C6A C11A 116.8(2)
N12A C11A C6A 113.0(2)
N12A C11A H11A 109.0
C6A C11A H11A 109.0
N12A C11A H11B 109.0
C6A C11A H11B 109.0
H11A C11A H11B 107.8
C14A N12A C13A 110.2(2)
C14A N12A C11A 108.3(2)
C13A N12A C11A 107.0(2)
C14A N12A Ni1 105.13(17)
C13A N12A Ni1 116.52(17)
C11A N12A Ni1 109.52(16)
N12A C13A H13A 109.5
N12A C13A H13B 109.5
H13A C13A H13B 109.5
N12A C13A H13C 109.5
H13A C13A H13C 109.5
H13B C13A H13C 109.5
N12A C14A C15A 110.9(2)
N12A C14A H14A 109.5
C15A C14A H14A 109.5
N12A C14A H14B 109.5
C15A C14A H14B 109.5
H14A C14A H14B 108.0
N16A C15A C14A 113.0(2)
N16A C15A H15A 109.0
C14A C15A H15A 109.0
N16A C15A H15B 109.0
C14A C15A H15B 109.0
H15A C15A H15B 107.8
C17A N16A C15A 109.6(2)
C17A N16A C18A 107.6(2)
C15A N16A C18A 111.5(2)
C17A N16A Ni1 113.57(17)
C15A N16A Ni1 108.89(17)
C18A N16A Ni1 105.66(16)
N16A C18A C19A 112.0(2)
N16A C18A H18A 109.2
C19A C18A H18A 109.2
N16A C18A H18B 109.2
C19A C18A H18B 109.2
H18A C18A H18B 107.9
N16A C17A H17A 109.5
N16A C17A H17B 109.5
H17A C17A H17B 109.5
N16A C17A H17C 109.5
H17A C17A H17C 109.5
H17B C17A H17C 109.5
N20A C19A C18A 112.0(2)
N20A C19A H19A 109.2
C18A C19A H19A 109.2
N20A C19A H19B 109.2
C18A C19A H19B 109.2
H19A C19A H19B 107.9
C21A N20A C19A 109.5(2)
C21A N20A C22A 104.0(2)
C19A N20A C22A 110.9(2)
C21A N20A Ni1 115.62(18)
C19A N20A Ni1 107.98(16)
C22A N20A Ni1 108.79(16)
N20A C21A H21A 109.5
N20A C21A H21B 109.5
H21A C21A H21B 109.5
N20A C21A H21C 109.5
H21A C21A H21C 109.5
H21B C21A H21C 109.5
C23A C22A N20A 118.8(2)
C23A C22A H22A 107.6
N20A C22A H22A 107.6
C23A C22A H22B 107.6
N20A C22A H22B 107.6
H22A C22A H22B 107.1
C24A C23A C32A 119.2(3)
C24A C23A C22A 119.8(2)
C32A C23A C22A 120.7(3)
O25A C24A C23A 122.1(2)
O25A C24A C26A 118.6(2)
C23A C24A C26A 119.2(3)
C30A C32A C23A 121.8(3)
C30A C32A H32A 119.1
C23A C32A H32A 119.1
C32A C30A C29A 118.9(3)
C32A C30A C31A 120.9(3)
C29A C30A C31A 120.2(3)
C26A C29A C30A 119.5(3)
C26A C29A H29A 120.2
C30A C29A H29A 120.2
C30A C31A H31A 109.5
C30A C31A H31B 109.5
H31A C31A H31B 109.5
C30A C31A H31C 109.5
H31A C31A H31C 109.5
H31B C31A H31C 109.5
C29A C26A O27A 125.1(3)
C29A C26A C24A 121.3(3)
O27A C26A C24A 113.6(2)
C26A O27A C28A 116.3(2)
C26A O27A Gd1 109.24(15)
C28A O27A Gd1 129.93(16)
O27A C28A H28A 109.5
O27A C28A H28B 109.5
H28A C28A H28B 109.5
O27A C28A H28C 109.5
H28A C28A H28C 109.5
H28B C28A H28C 109.5
C24A O25A Ni1 129.59(17)
C24A O25A Gd1 122.39(16)
Ni1 O25A Gd1 107.71(8)
C4A O5A Ni1 116.22(16)
C4A O5A Gd1 116.93(15)
Ni1 O5A Gd1 100.73(7)
C3E O2E C1E 117.1(2)
C3E O2E Gd2 114.80(15)
C1E O2E Gd2 125.51(17)
O2E C1E H1E1 109.5
O2E C1E H1E2 109.5
H1E1 C1E H1E2 109.5
O2E C1E H1E3 109.5
H1E1 C1E H1E3 109.5
H1E2 C1E H1E3 109.5
C10E C3E C4E 122.5(3)
C10E C3E O2E 123.4(2)
C4E C3E O2E 114.1(2)
O5E C4E C3E 121.3(2)
O5E C4E C6E 121.4(2)
C3E C4E C6E 117.2(2)
C3E C10E C8E 120.2(3)
C3E C10E H10E 119.9
C8E C10E H10E 119.9
C7E C8E C10E 117.8(3)
C7E C8E C9E 121.4(3)
C10E C8E C9E 120.7(3)
C8E C9E H9E1 109.5
C8E C9E H9E2 109.5
H9E1 C9E H9E2 109.5
C8E C9E H9E3 109.5
H9E1 C9E H9E3 109.5
H9E2 C9E H9E3 109.5
C8E C7E C6E 122.0(3)
C8E C7E H7E 119.0
C6E C7E H7E 119.0
C7E C6E C4E 120.2(3)
C7E C6E C11E 122.0(2)
C4E C6E C11E 117.7(2)
N12E C11E C6E 114.0(2)
N12E C11E H11C 108.8
C6E C11E H11C 108.8
N12E C11E H11D 108.8
C6E C11E H11D 108.8
H11C C11E H11D 107.7
C13E N12E C14E 109.6(2)
C13E N12E C11E 107.7(2)
C14E N12E C11E 108.3(2)
C13E N12E Ni2 115.31(16)
C14E N12E Ni2 104.74(16)
C11E N12E Ni2 110.99(16)
N12E C13E H13D 109.5
N12E C13E H13E 109.5
H13D C13E H13E 109.5
N12E C13E H13F 109.5
H13D C13E H13F 109.5
H13E C13E H13F 109.5
N12E C14E C15E 111.0(2)
N12E C14E H14C 109.4
C15E C14E H14C 109.4
N12E C14E H14D 109.4
C15E C14E H14D 109.4
H14C C14E H14D 108.0
N16E C15E C14E 112.4(2)
N16E C15E H15C 109.1
C14E C15E H15C 109.1
N16E C15E H15D 109.1
C14E C15E H15D 109.1
H15C C15E H15D 107.9
C17E N16E C18E 108.6(2)
C17E N16E C15E 109.9(2)
C18E N16E C15E 110.2(2)
C17E N16E Ni2 113.45(17)
C18E N16E Ni2 105.50(16)
C15E N16E Ni2 109.11(16)
N16E C17E H17D 109.5
N16E C17E H17E 109.5
H17D C17E H17E 109.5
N16E C17E H17F 109.5
H17D C17E H17F 109.5
H17E C17E H17F 109.5
N16E C18E C19E 111.9(2)
N16E C18E H18C 109.2
C19E C18E H18C 109.2
N16E C18E H18D 109.2
C19E C18E H18D 109.2
H18C C18E H18D 107.9
N20E C19E C18E 111.1(2)
N20E C19E H19C 109.4
C18E C19E H19C 109.4
N20E C19E H19D 109.4
C18E C19E H19D 109.4
H19C C19E H19D 108.0
C19E N20E C21E 109.7(2)
C19E N20E C22E 110.6(2)
C21E N20E C22E 104.4(2)
C19E N20E Ni2 108.44(16)
C21E N20E Ni2 114.84(17)
C22E N20E Ni2 108.85(16)
N20E C21E H21D 109.5
N20E C21E H21E 109.5
H21D C21E H21E 109.5
N20E C21E H21F 109.5
H21D C21E H21F 109.5
H21E C21E H21F 109.5
N20E C22E C23E 116.7(2)
N20E C22E H22C 108.1
C23E C22E H22C 108.1
N20E C22E H22D 108.1
C23E C22E H22D 108.1
H22C C22E H22D 107.3
C24E C23E C32E 118.9(3)
C24E C23E C22E 119.5(2)
C32E C23E C22E 121.5(2)
O25E C24E C23E 121.9(2)
O25E C24E C26E 118.3(2)
C23E C24E C26E 119.8(2)
C30E C32E C23E 121.7(3)
C30E C32E H32E 119.1
C23E C32E H32E 119.1
C32E C30E C29E 118.9(3)
C32E C30E C31E 120.9(3)
C29E C30E C31E 120.1(3)
C30E C31E H31D 109.5
C30E C31E H31E 109.5
H31D C31E H31E 109.5
C30E C31E H31F 109.5
H31D C31E H31F 109.5
H31E C31E H31F 109.5
C26E C29E C30E 119.6(3)
C26E C29E H29E 120.2
C30E C29E H29E 120.2
C29E C26E O27E 125.8(2)
C29E C26E C24E 121.0(3)
O27E C26E C24E 113.2(2)
C26E O27E C28E 115.8(2)
C26E O27E Gd2 108.97(15)
C28E O27E Gd2 125.58(17)
O27E C28E H28D 109.5
O27E C28E H28E 109.5
H28D C28E H28E 109.5
O27E C28E H28F 109.5
H28D C28E H28F 109.5
H28E C28E H28F 109.5
C24E O25E Ni2 129.23(16)
C24E O25E Gd2 123.63(16)
Ni2 O25E Gd2 107.10(8)
C4E O5E Ni2 118.33(16)
C4E O5E Gd2 119.60(16)
Ni2 O5E Gd2 101.95(7)
N1B O2B Gd1 95.73(15)
O3B N1B O2B 122.2(2)
O3B N1B O1B 122.2(2)
O2B N1B O1B 115.6(2)
O3B N1B Gd1 175.28(19)
O2B N1B Gd1 58.58(13)
O1B N1B Gd1 57.20(13)
N1B O1B Gd1 96.99(15)
N1F O1F Gd2 96.49(15)
O3F N1F O2F 122.7(2)
O3F N1F O1F 121.7(2)
O2F N1F O1F 115.5(2)
O3F N1F Gd2 176.9(2)
O2F N1F Gd2 57.72(13)
O1F N1F Gd2 57.91(13)
N1F O2F Gd2 96.86(15)
N1C O2C Gd1 95.75(15)
O3C N1C O2C 122.5(3)
O3C N1C O1C 121.1(3)
O2C N1C O1C 116.4(2)
O3C N1C Gd1 169.6(2)
O2C N1C Gd1 58.54(13)
O1C N1C Gd1 59.08(13)
N1C O1C Gd1 95.06(16)
N1G O2G Gd2 95.08(15)
O3G N1G O1G 122.1(2)
O3G N1G O2G 121.3(2)
O1G N1G O2G 116.6(2)
O3G N1G Gd2 176.8(2)
O1G N1G Gd2 57.76(13)
O2G N1G Gd2 59.00(13)
N1G O1G Gd2 96.72(15)
C2D O22D Gd1 135.05(17)
O22D C2D O21D 125.6(2)
O22D C2D C1D 117.0(2)
O21D C2D C1D 117.4(2)
C2D O21D Ni1 127.51(17)
C2D C1D H1D1 109.5
C2D C1D H1D2 109.5
H1D1 C1D H1D2 109.5
C2D C1D H1D3 109.5
H1D1 C1D H1D3 109.5
H1D2 C1D H1D3 109.5
C2H O22H Ni2 128.73(18)
O22H C2H O21H 125.9(3)
O22H C2H C1H 117.5(3)
O21H C2H C1H 116.6(3)
C2H O21H Gd2 136.32(18)
C2H C1H H1H1 109.5
C2H C1H H1H2 109.5
H1H1 C1H H1H2 109.5
C2H C1H H1H3 109.5
H1H1 C1H H1H3 109.5
H1H2 C1H H1H3 109.5

loop_
_geom_bond_atom_site_label_1
_geom_bond_atom_site_label_2
_geom_bond_distance
Gd2 O25E 2.2503(18)
Gd2 O5E 2.3056(18)
Gd2 O21H 2.321(2)
Gd2 O1G 2.469(2)
Gd2 O2E 2.477(2)
Gd2 O2G 2.494(2)
Gd2 O2F 2.509(2)
Gd2 O1F 2.512(2)
Gd2 O27E 2.7163(19)
Gd2 N1G 2.899(2)
Gd2 N1F 2.947(2)
Gd2 Ni2 3.4503(4)
Gd1 O25A 2.2427(18)
Gd1 O22D 2.3229(19)
Gd1 O5A 2.3509(18)
Gd1 O2A 2.4643(19)
Gd1 O1B 2.471(2)
Gd1 O2C 2.496(2)
Gd1 O2B 2.502(2)
Gd1 O1C 2.507(2)
Gd1 O27A 2.6772(19)
Gd1 N1C 2.911(2)
Gd1 N1B 2.917(2)
Gd1 Ni1 3.4616(4)
Ni2 O22H 2.0356(19)
Ni2 O25E 2.0362(18)
Ni2 N12E 2.127(2)
Ni2 O5E 2.1336(18)
Ni2 N16E 2.146(2)
Ni2 N20E 2.190(2)
Ni1 O25A 2.0413(18)
Ni1 O21D 2.0555(18)
Ni1 O5A 2.1405(18)
Ni1 N12A 2.141(2)
Ni1 N16A 2.142(2)
Ni1 N20A 2.183(2)
O2A C3A 1.394(3)
O2A C1A 1.443(3)
C3A C10A 1.380(4)
C3A C4A 1.406(4)
C1A H1A1 0.9800
C1A H1A2 0.9800
C1A H1A3 0.9800
C4A O5A 1.347(3)
C4A C6A 1.393(4)
C10A C8A 1.400(4)
C10A H10A 0.9500
C8A C7A 1.383(4)
C8A C9A 1.512(4)
C7A C6A 1.393(4)
C7A H7A 0.9500
C9A H9A1 0.9800
C9A H9A2 0.9800
C9A H9A3 0.9800
C6A C11A 1.509(4)
C11A N12A 1.501(4)
C11A H11A 0.9900
C11A H11B 0.9900
N12A C14A 1.480(3)
N12A C13A 1.485(4)
C13A H13A 0.9800
C13A H13B 0.9800
C13A H13C 0.9800
C14A C15A 1.530(4)
C14A H14A 0.9900
C14A H14B 0.9900
C15A N16A 1.488(4)
C15A H15A 0.9900
C15A H15B 0.9900
N16A C17A 1.487(4)
N16A C18A 1.489(4)
C18A C19A 1.508(4)
C18A H18A 0.9900
C18A H18B 0.9900
C17A H17A 0.9800
C17A H17B 0.9800
C17A H17C 0.9800
C19A N20A 1.491(4)
C19A H19A 0.9900
C19A H19B 0.9900
N20A C21A 1.480(4)
N20A C22A 1.506(3)
C21A H21A 0.9800
C21A H21B 0.9800
C21A H21C 0.9800
C22A C23A 1.501(4)
C22A H22A 0.9900
C22A H22B 0.9900
C23A C24A 1.389(4)
C23A C32A 1.394(4)
C24A O25A 1.347(3)
C24A C26A 1.398(4)
C32A C30A 1.385(4)
C32A H32A 0.9500
C30A C29A 1.399(4)
C30A C31A 1.517(4)
C29A C26A 1.383(4)
C29A H29A 0.9500
C31A H31A 0.9800
C31A H31B 0.9800
C31A H31C 0.9800
C26A O27A 1.392(3)
O27A C28A 1.440(3)
C28A H28A 0.9800
C28A H28B 0.9800
C28A H28C 0.9800
O2E C3E 1.409(3)
O2E C1E 1.439(3)
C1E H1E1 0.9800
C1E H1E2 0.9800
C1E H1E3 0.9800
C3E C10E 1.373(4)
C3E C4E 1.398(4)
C4E O5E 1.345(3)
C4E C6E 1.402(4)
C10E C8E 1.401(4)
C10E H10E 0.9500
C8E C7E 1.388(4)
C8E C9E 1.508(4)
C9E H9E1 0.9800
C9E H9E2 0.9800
C9E H9E3 0.9800
C7E C6E 1.390(4)
C7E H7E 0.9500
C6E C11E 1.500(4)
C11E N12E 1.492(3)
C11E H11C 0.9900
C11E H11D 0.9900
N12E C13E 1.477(3)
N12E C14E 1.482(3)
C13E H13D 0.9800
C13E H13E 0.9800
C13E H13F 0.9800
C14E C15E 1.516(4)
C14E H14C 0.9900
C14E H14D 0.9900
C15E N16E 1.501(3)
C15E H15C 0.9900
C15E H15D 0.9900
N16E C17E 1.477(3)
N16E C18E 1.485(4)
C17E H17D 0.9800
C17E H17E 0.9800
C17E H17F 0.9800
C18E C19E 1.520(4)
C18E H18C 0.9900
C18E H18D 0.9900
C19E N20E 1.485(3)
C19E H19C 0.9900
C19E H19D 0.9900
N20E C21E 1.487(3)
N20E C22E 1.501(3)
C21E H21D 0.9800
C21E H21E 0.9800
C21E H21F 0.9800
C22E C23E 1.508(4)
C22E H22C 0.9900
C22E H22D 0.9900
C23E C24E 1.383(4)
C23E C32E 1.398(4)
C24E O25E 1.339(3)
C24E C26E 1.400(4)
C32E C30E 1.389(4)
C32E H32E 0.9500
C30E C29E 1.400(4)
C30E C31E 1.513(4)
C31E H31D 0.9800
C31E H31E 0.9800
C31E H31F 0.9800
C29E C26E 1.386(4)
C29E H29E 0.9500
C26E O27E 1.394(3)
O27E C28E 1.432(3)
C28E H28D 0.9800
C28E H28E 0.9800
C28E H28F 0.9800
O2B N1B 1.271(3)
N1B O3B 1.219(3)
N1B O1B 1.280(3)
O1F N1F 1.281(3)
N1F O3F 1.216(3)
N1F O2F 1.274(3)
O2C N1C 1.269(3)
N1C O3C 1.220(3)
N1C O1C 1.275(3)
O2G N1G 1.272(3)
N1G O3G 1.216(3)
N1G O1G 1.257(3)
O22D C2D 1.259(3)
C2D O21D 1.261(3)
C2D C1D 1.509(4)
C1D H1D1 0.9800
C1D H1D2 0.9800
C1D H1D3 0.9800
O22H C2H 1.262(3)
C2H O21H 1.265(4)
C2H C1H 1.514(4)
C1H H1H1 0.9800
C1H H1H2 0.9800
C1H H1H3 0.9800
